data_7239770
loop_
_publ_author_name
'Duan, Lijuan'
'Zhang, Chengcheng'
'Cen, Peipei'
'Jin, Xiaoyong'
'Liang, Chen'
'Yang, Jinhui'
'Liu, Xiangyu'

_publ_section_title
;
 Stable Ln-MOFs as multi-responsive photoluminescence sensors for
 sensitively sensing Fe3+, Cr2O72-, and nitrofuran
;
_journal_name_full CrystEngComm
_journal_paper_doi 10.1039/C9CE01995B
_journal_year 2020
_chemical_formula_moiety 'C15 H8 Dy N O8, H2 O'
_chemical_formula_sum 'C15 H10 Dy N O9'
_chemical_formula_weight 510.74
_space_group_crystal_system monoclinic
_space_group_IT_number 14
_space_group_name_Hall '-P 2ybc'
_space_group_name_H-M_alt 'P 1 21/c 1'
_atom_sites_solution_hydrogens mixed
_audit_creation_date 2018-09-07
_audit_creation_method
;
Olex2 1.2
(compiled 2018.05.29 svn.r3508 for OlexSys, GUI svn.r5506)
;
_audit_update_record
;
2019-11-21 deposited with the CCDC.	2020-01-17 downloaded from the CCDC.
;
_cell_angle_alpha 90
_cell_angle_beta 95.636(3)
_cell_angle_gamma 90
_cell_formula_units_Z 4
_cell_length_a 11.3894(11)
_cell_length_b 13.9859(15)
_cell_length_c 11.3879(11)
_cell_measurement_reflns_used 7159
_cell_measurement_temperature 293(2)
_cell_measurement_theta_max 25.175
_cell_measurement_theta_min 2.913
_cell_volume 1805.2(3)
_computing_cell_refinement 'SAINT V8.38A (?, 2016)'
_computing_data_reduction 'SAINT V8.38A (?, 2016)'
_computing_molecular_graphics 'Olex2 (Dolomanov et al., 2009)'
_computing_publication_material 'Olex2 (Dolomanov et al., 2009)'
_computing_structure_refinement 'ShelXL (Sheldrick, 2015)'
_diffrn_ambient_temperature 293(2)
_diffrn_measured_fraction_theta_full 0.998
_diffrn_measured_fraction_theta_max 0.998
_diffrn_measurement_device_type 'CCD area detector'
_diffrn_measurement_method 'phi and omega scans'
_diffrn_radiation_monochromator graphite
_diffrn_radiation_type MoK\a
_diffrn_radiation_wavelength 0.71073
_diffrn_reflns_av_R_equivalents 0.0706
_diffrn_reflns_av_unetI/netI 0.0456
_diffrn_reflns_Laue_measured_fraction_full 0.998
_diffrn_reflns_Laue_measured_fraction_max 0.998
_diffrn_reflns_limit_h_max 13
_diffrn_reflns_limit_h_min -13
_diffrn_reflns_limit_k_max 16
_diffrn_reflns_limit_k_min -16
_diffrn_reflns_limit_l_max 13
_diffrn_reflns_limit_l_min -13
_diffrn_reflns_number 24060
_diffrn_reflns_point_group_measured_fraction_full 0.998
_diffrn_reflns_point_group_measured_fraction_max 0.998
_diffrn_reflns_theta_full 24.992
_diffrn_reflns_theta_max 24.992
_diffrn_reflns_theta_min 3.036
_exptl_absorpt_coefficient_mu 4.186
_exptl_absorpt_correction_T_max 0.7456
_exptl_absorpt_correction_T_min 0.6126
_exptl_absorpt_correction_type multi-scan
_exptl_absorpt_process_details
;
SADABS-2016/2 (Bruker,2016/2) was used for absorption correction.
wR2(int) was 0.0813 before and 0.0644 after correction.
The Ratio of minimum to maximum transmission is 0.8216.
The \l/2 correction factor is Not present.
;
_exptl_crystal_density_diffrn 1.879
_exptl_crystal_description block
_exptl_crystal_F_000 980
_exptl_crystal_size_max 0.19
_exptl_crystal_size_mid 0.18
_exptl_crystal_size_min 0.17
_refine_diff_density_max 1.017
_refine_diff_density_min -0.513
_refine_diff_density_rms 0.151
_refine_ls_extinction_method none
_refine_ls_goodness_of_fit_ref 1.086
_refine_ls_hydrogen_treatment constr
_refine_ls_matrix_type full
_refine_ls_number_parameters 238
_refine_ls_number_reflns 3182
_refine_ls_number_restraints 0
_refine_ls_restrained_S_all 1.086
_refine_ls_R_factor_all 0.0510
_refine_ls_R_factor_gt 0.0308
_refine_ls_shift/su_max 0.001
_refine_ls_shift/su_mean 0.000
_refine_ls_structure_factor_coef Fsqd
_refine_ls_weighting_details 'w=1/[\s^2^(Fo^2^)+(0.0390P)^2^+5.7642P] where P=(Fo^2^+2Fc^2^)/3'
_refine_ls_weighting_scheme calc
_refine_ls_wR_factor_gt 0.0777
_refine_ls_wR_factor_ref 0.0845
_reflns_Friedel_coverage 0.000
_reflns_number_gt 2487
_reflns_number_total 3182
_reflns_threshold_expression 'I > 2\s(I)'
_cod_data_source_file c9ce01995b10.cif
_cod_data_source_block 12311
_cod_database_code 7239770
_shelx_shelxl_version_number 2014/7
_shelx_space_group_comment
;
The symmetry employed for this shelxl refinement is uniquely defined
by the following loop, which should always be used as a source of
symmetry information in preference to the above space-group names.
They are only intended as comments.
;
_shelx_estimated_absorpt_t_max 0.536
_shelx_estimated_absorpt_t_min 0.504
_olex2_refinement_description
;
1. Fixed Uiso
 At 1.2 times of:
  All C(H) groups, All N(H) groups
 At 1.5 times of:
  All O(H,H) groups
2.a Free rotating group:
 O1W(H1WA,H1WB)
2.b Aromatic/amide H refined with riding coordinates:
 C6(H6), C5(H5), C8(H8), N1(H1), C13(H13), C12(H12), C14(H14), C11(H11)
;
_olex2_submission_special_instructions 'No special instructions were received'

loop_
_space_group_symop_operation_xyz
'x, y, z'
'-x, y+1/2, -z+1/2'
'-x, -y, -z'
'x, -y-1/2, z-1/2'

loop_
_atom_site_label
_atom_site_type_symbol
_atom_site_fract_x
_atom_site_fract_y
_atom_site_fract_z
_atom_site_U_iso_or_equiv
_atom_site_adp_type
_atom_site_occupancy
_atom_site_site_symmetry_order
_atom_site_calc_flag
_atom_site_refinement_flags_posn
Dy1 Dy 1.10456(2) -0.16875(2) 1.03591(2) 0.01372(11) Uani 1 1 d .
O1 O 1.1042(4) -0.3152(3) 0.9252(4) 0.0244(11) Uani 1 1 d .
O7 O 1.7256(4) 0.1521(4) 1.0797(4) 0.0266(12) Uani 1 1 d .
O8 O 1.6934(4) 0.1965(4) 0.8955(4) 0.0331(13) Uani 1 1 d .
C15 C 1.6561(6) 0.1662(5) 0.9887(6) 0.0223(15) Uani 1 1 d .
O6 O 1.0942(4) 0.1310(3) 0.9489(4) 0.0214(11) Uani 1 1 d .
O5 O 1.1355(4) -0.0075(3) 1.0384(4) 0.0217(10) Uani 1 1 d .
C3 C 1.1634(6) 0.0674(5) 0.9898(5) 0.0170(15) Uani 1 1 d .
O4 O 1.1166(4) -0.3703(3) 0.7421(4) 0.0243(11) Uani 1 1 d .
O3 O 1.0501(4) -0.2018(3) 0.6537(4) 0.0218(11) Uani 1 1 d .
O1W O 1.1502(6) 0.0553(4) 1.3093(5) 0.0444(15) Uani 1 1 d .
H1WA H 1.0971 0.0805 1.2614 0.067 Uiso 1 1 d G
H1WB H 1.1415 -0.0046 1.2986 0.067 Uiso 1 1 d G
O2 O 1.0264(4) -0.1481(3) 0.8344(4) 0.0230(11) Uani 1 1 d .
C6 C 1.4835(6) 0.1120(5) 1.0917(6) 0.0223(16) Uani 1 1 d .
H6 H 1.5326 0.1088 1.1619 0.027 Uiso 1 1 calc R
C4 C 1.2928(5) 0.0887(5) 0.9862(6) 0.0151(14) Uani 1 1 d .
C5 C 1.3665(6) 0.0859(5) 1.0906(6) 0.0201(15) Uani 1 1 d .
H5 H 1.3370 0.0663 1.1600 0.024 Uiso 1 1 calc R
C8 C 1.4549(6) 0.1458(5) 0.8852(6) 0.0226(16) Uani 1 1 d .
H8 H 1.4846 0.1665 0.8164 0.027 Uiso 1 1 calc R
C9 C 1.3376(6) 0.1182(5) 0.8819(6) 0.0170(14) Uani 1 1 d .
N1 N 1.1685(5) 0.0851(5) 0.5381(5) 0.0323(16) Uani 1 1 d .
H1 H 1.1395 0.0772 0.4661 0.039 Uiso 1 1 calc R
C13 C 1.2144(8) 0.1704(6) 0.5721(7) 0.042(2) Uani 1 1 d .
H13 H 1.2117 0.2207 0.5185 0.050 Uiso 1 1 calc R
C7 C 1.5290(6) 0.1430(5) 0.9900(6) 0.0186(15) Uani 1 1 d .
C0AA C 1.0547(5) -0.2106(5) 0.7625(6) 0.0174(15) Uani 1 1 d .
C2 C 1.0964(6) -0.3068(4) 0.8163(6) 0.0168(15) Uani 1 1 d .
C10 C 1.2682(6) 0.1097(5) 0.7640(6) 0.0216(16) Uani 1 1 d .
C12 C 1.1672(7) 0.0133(6) 0.6131(6) 0.0343(19) Uani 1 1 d .
H12 H 1.1342 -0.0450 0.5884 0.041 Uiso 1 1 calc R
C14 C 1.2646(7) 0.1838(6) 0.6836(7) 0.037(2) Uani 1 1 d .
H14 H 1.2967 0.2429 0.7060 0.044 Uiso 1 1 calc R
C11 C 1.2145(6) 0.0247(5) 0.7269(6) 0.0297(18) Uani 1 1 d .
H11 H 1.2106 -0.0252 0.7802 0.036 Uiso 1 1 calc R

loop_
_atom_site_aniso_label
_atom_site_aniso_U_11
_atom_site_aniso_U_22
_atom_site_aniso_U_33
_atom_site_aniso_U_23
_atom_site_aniso_U_13
_atom_site_aniso_U_12
Dy1 0.01239(17) 0.01876(18) 0.01022(16) 0.00028(14) 0.00220(11) -0.00172(15)
O1 0.044(3) 0.021(3) 0.009(2) 0.0027(19) 0.004(2) 0.001(2)
O7 0.014(2) 0.043(3) 0.023(3) 0.001(2) 0.000(2) -0.001(2)
O8 0.014(2) 0.056(4) 0.029(3) 0.014(3) 0.001(2) -0.002(2)
C15 0.015(3) 0.022(4) 0.030(4) -0.001(3) 0.009(3) 0.001(3)
O6 0.014(2) 0.024(3) 0.027(3) 0.006(2) 0.005(2) 0.004(2)
O5 0.022(3) 0.017(3) 0.028(3) -0.001(2) 0.006(2) -0.005(2)
C3 0.015(3) 0.023(4) 0.013(3) -0.006(3) 0.006(3) -0.004(3)
O4 0.044(3) 0.019(3) 0.009(2) 0.001(2) 0.000(2) 0.006(2)
O3 0.036(3) 0.018(3) 0.011(3) 0.0014(19) 0.002(2) 0.006(2)
O1W 0.071(4) 0.029(3) 0.029(3) -0.002(3) -0.015(3) 0.017(3)
O2 0.028(3) 0.030(3) 0.011(2) -0.001(2) -0.001(2) 0.011(2)
C6 0.021(4) 0.031(4) 0.013(4) 0.002(3) -0.002(3) -0.001(3)
C4 0.011(3) 0.012(3) 0.022(4) -0.001(3) 0.001(3) 0.001(3)
C5 0.015(3) 0.029(4) 0.017(4) 0.005(3) 0.006(3) -0.001(3)
C8 0.017(3) 0.026(4) 0.026(4) 0.001(3) 0.003(3) -0.004(3)
C9 0.019(4) 0.013(4) 0.019(4) 0.001(3) 0.003(3) 0.005(3)
N1 0.033(4) 0.041(4) 0.021(3) -0.002(3) -0.004(3) 0.001(3)
C13 0.057(6) 0.033(5) 0.032(5) 0.009(4) -0.007(4) -0.007(4)
C7 0.015(3) 0.017(4) 0.024(4) -0.003(3) 0.004(3) 0.001(3)
C0AA 0.013(3) 0.023(4) 0.015(4) -0.003(3) 0.001(3) -0.002(3)
C2 0.020(4) 0.015(4) 0.015(4) 0.001(3) 0.003(3) -0.001(3)
C10 0.018(4) 0.027(4) 0.021(4) 0.001(3) 0.003(3) 0.002(3)
C12 0.041(5) 0.033(5) 0.028(4) 0.005(4) -0.005(4) -0.010(4)
C14 0.051(5) 0.029(5) 0.029(4) 0.003(4) -0.007(4) -0.007(4)
C11 0.040(5) 0.024(4) 0.026(4) 0.004(3) 0.006(3) -0.012(3)

loop_
_atom_type_symbol
_atom_type_description
_atom_type_scat_dispersion_real
_atom_type_scat_dispersion_imag
_atom_type_scat_source
C C 0.0033 0.0016 'International Tables Vol C Tables 4.2.6.8 and 6.1.1.4'
H H 0.0000 0.0000 'International Tables Vol C Tables 4.2.6.8 and 6.1.1.4'
N N 0.0061 0.0033 'International Tables Vol C Tables 4.2.6.8 and 6.1.1.4'
O O 0.0106 0.0060 'International Tables Vol C Tables 4.2.6.8 and 6.1.1.4'
Dy Dy -0.1892 4.4098 'International Tables Vol C Tables 4.2.6.8 and 6.1.1.4'

loop_
_geom_angle_atom_site_label_1
_geom_angle_atom_site_label_2
_geom_angle_atom_site_label_3
_geom_angle
_geom_angle_site_symmetry_1
_geom_angle_site_symmetry_3
O1 Dy1 O7 76.15(16) . 3_857
O1 Dy1 C15 84.79(19) . 3_857
O7 Dy1 C15 27.00(17) 3_857 3_857
O8 Dy1 O1 89.14(18) 3_857 .
O8 Dy1 O7 53.58(16) 3_857 3_857
O8 Dy1 C15 26.90(18) 3_857 3_857
O8 Dy1 O4 75.91(17) 3_857 4_556
O8 Dy1 O2 126.02(16) 3_857 .
O6 Dy1 O1 106.14(17) 3_757 .
O6 Dy1 O7 146.56(16) 3_757 3_857
O6 Dy1 O8 156.60(17) 3_757 3_857
O6 Dy1 C15 166.19(19) 3_757 3_857
O6 Dy1 O4 80.77(16) 3_757 4_556
O6 Dy1 O3 79.77(16) 3_757 4_556
O6 Dy1 O2 76.90(16) 3_757 .
O5 Dy1 O1 147.19(15) . .
O5 Dy1 O7 77.55(16) . 3_857
O5 Dy1 O8 90.81(17) . 3_857
O5 Dy1 C15 80.57(18) . 3_857
O5 Dy1 O6 85.73(16) . 3_757
O5 Dy1 O4 76.64(15) . 4_556
O5 Dy1 O3 142.74(15) . 4_556
O5 Dy1 O2 86.26(16) . .
O4 Dy1 O1 134.70(15) 4_556 .
O4 Dy1 O7 122.02(16) 4_556 3_857
O4 Dy1 C15 97.68(19) 4_556 3_857
O3 Dy1 O1 70.07(15) 4_556 .
O3 Dy1 O7 129.72(16) 4_556 3_857
O3 Dy1 O8 89.31(16) 4_556 3_857
O3 Dy1 C15 112.45(19) 4_556 3_857
O3 Dy1 O4 67.29(15) 4_556 4_556
O3 Dy1 O2 122.74(16) 4_556 .
O2 Dy1 O1 67.63(15) . .
O2 Dy1 O7 73.32(15) . 3_857
O2 Dy1 C15 100.27(18) . 3_857
O2 Dy1 O4 152.76(16) . 4_556
C2 O1 Dy1 116.1(4) . .
C15 O7 Dy1 90.4(4) . 3_857
C15 O8 Dy1 93.7(4) . 3_857
O7 C15 Dy1 62.6(3) . 3_857
O7 C15 C7 119.5(6) . .
O8 C15 Dy1 59.4(3) . 3_857
O8 C15 O7 120.9(6) . .
O8 C15 C7 119.6(6) . .
C7 C15 Dy1 167.1(5) . 3_857
C3 O6 Dy1 135.3(4) . 3_757
C3 O5 Dy1 151.0(4) . .
O6 C3 C4 115.6(6) . .
O5 C3 O6 126.0(6) . .
O5 C3 C4 118.3(6) . .
C2 O4 Dy1 119.8(4) . 4
C0AA O3 Dy1 120.0(4) . 4
C0AA O2 Dy1 116.3(4) . .
C5 C6 C7 121.0(6) . .
C5 C4 C3 118.7(6) . .
C5 C4 C9 119.7(6) . .
C9 C4 C3 121.3(6) . .
C6 C5 C4 120.1(6) . .
C9 C8 C7 121.1(6) . .
C4 C9 C10 122.3(6) . .
C8 C9 C4 119.2(6) . .
C8 C9 C10 118.0(6) . .
C12 N1 C13 121.1(7) . .
N1 C13 C14 120.7(8) . .
C6 C7 C15 121.4(6) . .
C6 C7 C8 118.8(6) . .
C8 C7 C15 119.6(6) . .
O3 C0AA O2 126.2(6) . .
O3 C0AA C2 117.9(6) . .
O2 C0AA C2 116.0(6) . .
O1 C2 O4 127.1(6) . .
O1 C2 C0AA 118.1(6) . .
O4 C2 C0AA 114.8(6) . .
C14 C10 C9 121.0(6) . .
C14 C10 C11 117.3(7) . .
C11 C10 C9 121.4(6) . .
N1 C12 C11 119.9(7) . .
C13 C14 C10 120.0(8) . .
C12 C11 C10 120.9(7) . .

loop_
_geom_bond_atom_site_label_1
_geom_bond_atom_site_label_2
_geom_bond_distance
_geom_bond_site_symmetry_2
Dy1 O1 2.405(4) .
Dy1 O7 2.456(4) 3_857
Dy1 O8 2.388(5) 3_857
Dy1 C15 2.767(6) 3_857
Dy1 O6 2.348(4) 3_757
Dy1 O5 2.283(5) .
Dy1 O4 2.401(4) 4_556
Dy1 O3 2.372(4) 4_556
Dy1 O2 2.396(4) .
O1 C2 1.240(8) .
O7 Dy1 2.456(4) 3_857
O7 C15 1.256(8) .
O8 Dy1 2.388(5) 3_857
O8 C15 1.255(8) .
C15 Dy1 2.767(6) 3_857
C15 C7 1.486(9) .
O6 Dy1 2.348(4) 3_757
O6 C3 1.248(8) .
O5 C3 1.241(8) .
C3 C4 1.508(8) .
O4 Dy1 2.401(4) 4
O4 C2 1.262(8) .
O3 Dy1 2.372(4) 4
O3 C0AA 1.241(7) .
O2 C0AA 1.262(8) .
C6 C5 1.381(9) .
C6 C7 1.384(9) .
C4 C5 1.387(9) .
C4 C9 1.399(9) .
C8 C9 1.389(9) .
C8 C7 1.392(10) .
C9 C10 1.494(9) .
N1 C13 1.344(10) .
N1 C12 1.319(9) .
C13 C14 1.353(11) .
C0AA C2 1.534(9) .
C10 C14 1.381(10) .
C10 C11 1.384(10) .
C12 C11 1.363(10) .
